data_2213869
loop_
_publ_author_name
'Zhong, Di-Chang'
'Guo, Gui-Quan'
'Deng, Ji-Hua'

_publ_section_title Bis{3-[(<i>E</i>)-2-(aminocarbonyl)hydrazonomethyl]pyridine}diaquadiisothiocyanatomanganese(II)
_journal_issue 6
_journal_name_full 'Acta Crystallographica Section E'
_journal_page_first m1747
_journal_paper_doi 10.1107/S1600536807023707
_journal_volume 63
_journal_year 2007
_chemical_formula_iupac '[Mn (S C N)2 (C7 H8 N4 O)2 (H2 O)2]'
_chemical_formula_moiety 'C16 H20 Mn N10 O4 S2'
_chemical_formula_sum 'C16 H20 Mn N10 O4 S2'
_chemical_formula_weight 535.48
_chemical_name_systematic
;
Bis{3-[(E)-2-(aminocarbonyl)hydrazonomethyl]pyridine}-
diaquadiisothiocyanatomanganese(II)
;
_space_group_IT_number 2
_symmetry_cell_setting triclinic
_symmetry_space_group_name_Hall '-P 1'
_symmetry_space_group_name_H-M 'P -1'
_atom_sites_solution_hydrogens geom
_atom_sites_solution_primary direct
_atom_sites_solution_secondary difmap
_audit_creation_method SHELXL-97
_cell_angle_alpha 64.770(3)
_cell_angle_beta 82.711(3)
_cell_angle_gamma 75.384(3)
_cell_formula_units_Z 1
_cell_length_a 6.6998(19)
_cell_length_b 9.329(3)
_cell_length_c 10.478(3)
_cell_measurement_reflns_used 2857
_cell_measurement_temperature 173(2)
_cell_measurement_theta_max 28.38
_cell_measurement_theta_min 2.15
_cell_volume 573.1(3)
_computing_cell_refinement 'SAINT (Bruker, 1998)'
_computing_data_collection 'SMART (Bruker, 1998)'
_computing_data_reduction SAINT
_computing_molecular_graphics 'SHELXTL (Bruker, 1997)'
_computing_publication_material SHELXTL
_computing_structure_refinement 'SHELXL97 (Sheldrick, 1997)'
_computing_structure_solution 'SHELXS97 (Sheldrick, 1990)'
_diffrn_ambient_temperature 173(2)
_diffrn_measured_fraction_theta_full 0.985
_diffrn_measured_fraction_theta_max 0.985
_diffrn_measurement_device_type 'Bruker SMART CCD area-detector'
_diffrn_measurement_method 'phi and omega scans'
_diffrn_radiation_monochromator graphite
_diffrn_radiation_source 'fine-focus sealed tube'
_diffrn_radiation_type MoK\a
_diffrn_radiation_wavelength 0.71073
_diffrn_reflns_av_R_equivalents 0.0675
_diffrn_reflns_av_sigmaI/netI 0.0621
_diffrn_reflns_limit_h_max 8
_diffrn_reflns_limit_h_min -8
_diffrn_reflns_limit_k_max 12
_diffrn_reflns_limit_k_min -12
_diffrn_reflns_limit_l_max 13
_diffrn_reflns_limit_l_min -13
_diffrn_reflns_number 5162
_diffrn_reflns_theta_full 28.38
_diffrn_reflns_theta_max 28.38
_diffrn_reflns_theta_min 2.15
_exptl_absorpt_coefficient_mu 0.804
_exptl_absorpt_correction_T_max 0.753
_exptl_absorpt_correction_T_min 0.647
_exptl_absorpt_correction_type multi-scan
_exptl_absorpt_process_details '(SADABS; Bruker, 1998)'
_exptl_crystal_colour colourless
_exptl_crystal_density_diffrn 1.551
_exptl_crystal_density_method 'not measured'
_exptl_crystal_description block
_exptl_crystal_F_000 275
_exptl_crystal_size_max 0.56
_exptl_crystal_size_mid 0.46
_exptl_crystal_size_min 0.35
_refine_diff_density_max 0.614
_refine_diff_density_min -0.479
_refine_ls_extinction_method none
_refine_ls_goodness_of_fit_ref 1.059
_refine_ls_hydrogen_treatment constr
_refine_ls_matrix_type full
_refine_ls_number_parameters 151
_refine_ls_number_reflns 2738
_refine_ls_number_restraints 0
_refine_ls_restrained_S_all 1.059
_refine_ls_R_factor_all 0.0612
_refine_ls_R_factor_gt 0.0402
_refine_ls_shift/su_max 0.000
_refine_ls_shift/su_mean 0.000
_refine_ls_structure_factor_coef Fsqd
_refine_ls_weighting_details 'calc w=1/[\s^2^(Fo^2^)+(0.0574P)^2^+0.0195P] where P=(Fo^2^+2Fc^2^)/3'
_refine_ls_weighting_scheme calc
_refine_ls_wR_factor_gt 0.1040
_refine_ls_wR_factor_ref 0.1159
_reflns_number_gt 2010
_reflns_number_total 2738
_reflns_threshold_expression >2sigma(I)
_cod_data_source_file kp2108.cif
_cod_data_source_block I
_cod_depositor_comments
;
The following automatic conversions were performed:
'_symmetry_cell_setting' value 'Triclinic' changed to 'triclinic'
according to '/home/saulius/struct/CIF-dictionaries/cif_core.dic'
dictionary named 'cif_core.dic' version 2.4.1 from 2010-06-29.

Automatic conversion script
Id: cif_fix_enum 1527 2010-12-29 10:47:43Z saulius 

The following automatic conversions were performed:

'_symmetry_cell_setting' value 'Triclinic' changed to 'triclinic'
according to /home/saulius/struct/CIF-dictionaries/cif_core.dic
dictionary named 'cif_core.dic' version 2.4.1 from 2010-06-29.

Automatic conversion script
Id: cif_fix_values 1715 2011-07-08 13:25:40Z adriana 
;
_cod_database_code 2213869
_cod_database_fobs_code 2213869

loop_
_symmetry_equiv_pos_as_xyz
'x, y, z'
'-x, -y, -z'

loop_
_atom_site_type_symbol
_atom_site_label
_atom_site_fract_x
_atom_site_fract_y
_atom_site_fract_z
_atom_site_U_iso_or_equiv
_atom_site_adp_type
_atom_site_calc_flag
_atom_site_refinement_flags
_atom_site_occupancy
Mn Mn1 0.5000 0.0000 0.0000 0.03568(17) Uani d S 1
S S1 0.11296(10) -0.42537(8) 0.10273(8) 0.0535(2) Uani d . 1
O O1 -0.5650(3) 0.1500(2) -0.67672(18) 0.0485(4) Uani d . 1
N N2 -0.1690(3) 0.1982(2) -0.5220(2) 0.0377(4) Uani d . 1
O O1W 0.2788(3) 0.1500(2) 0.09562(18) 0.0509(5) Uani d . 1
H H1B 0.1822 0.2316 0.0542 0.076 Uiso d . 1
H H1A 0.3169 0.1696 0.1592 0.076 Uiso d . 1
N N1 0.3320(3) 0.1506(2) -0.21142(19) 0.0347(4) Uani d . 1
C C1 0.1792(3) 0.1049(3) -0.2461(2) 0.0347(5) Uani d . 1
H H1 0.1338 0.0120 -0.1781 0.042 Uiso calc R 1
C C2 0.0843(3) 0.1862(3) -0.3759(2) 0.0327(5) Uani d . 1
N N3 -0.3197(3) 0.1331(2) -0.5403(2) 0.0413(5) Uani d . 1
H H3A -0.3478 0.0434 -0.4733 0.050 Uiso calc R 1
C C8 0.2205(3) -0.2772(3) 0.0791(2) 0.0394(5) Uani d . 1
C C3 0.1501(3) 0.3210(3) -0.4753(2) 0.0391(5) Uani d . 1
H H3 0.0917 0.3774 -0.5663 0.047 Uiso calc R 1
C C6 -0.0808(3) 0.1251(3) -0.4029(2) 0.0377(5) Uani d . 1
H H6 -0.1216 0.0317 -0.3321 0.045 Uiso calc R 1
C C5 0.3886(3) 0.2840(3) -0.3076(2) 0.0410(5) Uani d . 1
H H5 0.4933 0.3205 -0.2842 0.049 Uiso calc R 1
N N5 0.2998(3) -0.1731(3) 0.0611(2) 0.0514(5) Uani d . 1
C C7 -0.4251(3) 0.2080(3) -0.6625(3) 0.0410(5) Uani d . 1
C C4 0.3025(4) 0.3718(3) -0.4394(3) 0.0481(6) Uani d . 1
H H4 0.3479 0.4661 -0.5046 0.058 Uiso calc R 1
N N4 -0.3730(4) 0.3407(3) -0.7595(2) 0.0654(7) Uani d . 1
H H4B -0.4384 0.3936 -0.8398 0.078 Uiso calc R 1
H H4A -0.2728 0.3762 -0.7438 0.078 Uiso calc R 1

loop_
_atom_site_aniso_label
_atom_site_aniso_U_11
_atom_site_aniso_U_22
_atom_site_aniso_U_33
_atom_site_aniso_U_12
_atom_site_aniso_U_13
_atom_site_aniso_U_23
Mn1 0.0336(3) 0.0431(3) 0.0360(3) -0.0139(2) -0.01144(19) -0.0156(2)
S1 0.0500(4) 0.0465(4) 0.0689(5) -0.0199(3) -0.0100(3) -0.0207(3)
O1 0.0491(9) 0.0577(11) 0.0472(10) -0.0107(8) -0.0229(8) -0.0242(9)
N2 0.0311(9) 0.0479(11) 0.0422(11) -0.0095(8) -0.0094(8) -0.0232(9)
O1W 0.0520(10) 0.0606(11) 0.0473(10) -0.0018(8) -0.0200(8) -0.0298(9)
N1 0.0306(8) 0.0422(10) 0.0369(10) -0.0084(7) -0.0099(7) -0.0188(8)
C1 0.0311(10) 0.0422(12) 0.0344(11) -0.0119(9) -0.0062(9) -0.0156(10)
C2 0.0246(9) 0.0439(12) 0.0351(11) -0.0067(8) -0.0057(8) -0.0205(10)
N3 0.0385(10) 0.0475(11) 0.0434(11) -0.0132(8) -0.0183(8) -0.0170(9)
C8 0.0354(11) 0.0468(13) 0.0368(12) -0.0107(9) -0.0125(9) -0.0139(10)
C3 0.0329(10) 0.0501(13) 0.0353(12) -0.0093(10) -0.0095(9) -0.0159(10)
C6 0.0321(10) 0.0447(12) 0.0398(13) -0.0101(9) -0.0104(9) -0.0172(10)
C5 0.0347(11) 0.0498(13) 0.0443(14) -0.0171(10) -0.0101(10) -0.0180(11)
N5 0.0496(12) 0.0577(13) 0.0519(13) -0.0251(10) -0.0142(10) -0.0165(11)
C7 0.0404(11) 0.0497(13) 0.0396(13) -0.0062(10) -0.0142(10) -0.0231(11)
C4 0.0434(12) 0.0522(15) 0.0461(15) -0.0229(11) -0.0109(11) -0.0083(12)
N4 0.0730(16) 0.0786(17) 0.0439(13) -0.0333(14) -0.0224(12) -0.0097(12)

loop_
_atom_type_symbol
_atom_type_description
_atom_type_scat_dispersion_real
_atom_type_scat_dispersion_imag
_atom_type_scat_source
C C 0.0033 0.0016 'International Tables Vol C Tables 4.2.6.8 and 6.1.1.4'
H H 0.0000 0.0000 'International Tables Vol C Tables 4.2.6.8 and 6.1.1.4'
N N 0.0061 0.0033 'International Tables Vol C Tables 4.2.6.8 and 6.1.1.4'
O O 0.0106 0.0060 'International Tables Vol C Tables 4.2.6.8 and 6.1.1.4'
S S 0.1246 0.1234 'International Tables Vol C Tables 4.2.6.8 and 6.1.1.4'
Mn Mn 0.3368 0.7283 'International Tables Vol C Tables 4.2.6.8 and 6.1.1.4'

loop_
_geom_angle_atom_site_label_1
_geom_angle_atom_site_label_2
_geom_angle_atom_site_label_3
_geom_angle_site_symmetry_1
_geom_angle_site_symmetry_3
_geom_angle
_geom_angle_publ_flag
N5 Mn1 N5 . 2_655 180.00(9) y
N5 Mn1 O1W . 2_655 88.84(8) y
N5 Mn1 O1W 2_655 2_655 91.16(8) ?
N5 Mn1 O1W . . 91.16(8) y
N5 Mn1 O1W 2_655 . 88.84(8) ?
O1W Mn1 O1W 2_655 . 180.00(13) y
N5 Mn1 N1 . . 90.01(7) y
N5 Mn1 N1 2_655 . 89.99(7) ?
O1W Mn1 N1 2_655 . 90.48(6) ?
O1W Mn1 N1 . . 89.52(6) y
N5 Mn1 N1 . 2_655 89.99(7) y
N5 Mn1 N1 2_655 2_655 90.01(7) ?
O1W Mn1 N1 2_655 2_655 89.52(6) ?
O1W Mn1 N1 . 2_655 90.48(6) y
N1 Mn1 N1 . 2_655 180.00(6) y
C6 N2 N3 . . 116.5(2) ?
Mn1 O1W H1B . . 127.1 ?
Mn1 O1W H1A . . 120.4 ?
H1B O1W H1A . . 104.6 ?
C5 N1 C1 . . 116.89(18) ?
C5 N1 Mn1 . . 121.13(13) ?
C1 N1 Mn1 . . 121.93(15) ?
N1 C1 C2 . . 123.5(2) ?
N1 C1 H1 . . 118.2 ?
C2 C1 H1 . . 118.2 ?
C3 C2 C1 . . 118.52(19) ?
C3 C2 C6 . . 122.49(19) ?
C1 C2 C6 . . 119.0(2) ?
C7 N3 N2 . . 119.6(2) ?
C7 N3 H3A . . 120.2 ?
N2 N3 H3A . . 120.2 ?
N5 C8 S1 . . 178.8(2) ?
C4 C3 C2 . . 118.5(2) ?
C4 C3 H3 . . 120.8 ?
C2 C3 H3 . . 120.8 ?
N2 C6 C2 . . 119.7(2) ?
N2 C6 H6 . . 120.1 ?
C2 C6 H6 . . 120.1 ?
N1 C5 C4 . . 123.3(2) ?
N1 C5 H5 . . 118.4 ?
C4 C5 H5 . . 118.4 ?
C8 N5 Mn1 . . 167.3(2) ?
O1 C7 N4 . . 123.9(2) ?
O1 C7 N3 . . 119.1(2) ?
N4 C7 N3 . . 117.1(2) ?
C3 C4 C5 . . 119.3(2) ?
C3 C4 H4 . . 120.4 ?
C5 C4 H4 . . 120.4 ?
C7 N4 H4B . . 120.0 ?
C7 N4 H4A . . 120.0 ?
H4B N4 H4A . . 120.0 ?

loop_
_geom_bond_atom_site_label_1
_geom_bond_atom_site_label_2
_geom_bond_site_symmetry_2
_geom_bond_distance
_geom_bond_publ_flag
Mn1 N5 . 2.193(2) y
Mn1 N5 2_655 2.193(2) ?
Mn1 O1W 2_655 2.2203(17) ?
Mn1 O1W . 2.2203(17) y
Mn1 N1 . 2.3085(18) y
Mn1 N1 2_655 2.3085(18) ?
S1 C8 . 1.630(2) ?
O1 C7 . 1.246(3) ?
N2 C6 . 1.276(3) ?
N2 N3 . 1.372(2) ?
O1W H1B . 0.8533 ?
O1W H1A . 0.8447 ?
N1 C5 . 1.335(3) ?
N1 C1 . 1.345(2) ?
C1 C2 . 1.387(3) ?
C1 H1 . 0.9500 ?
C2 C3 . 1.381(3) ?
C2 C6 . 1.471(3) ?
N3 C7 . 1.358(3) ?
N3 H3A . 0.8800 ?
C8 N5 . 1.158(3) ?
C3 C4 . 1.380(3) ?
C3 H3 . 0.9500 ?
C6 H6 . 0.9500 ?
C5 C4 . 1.383(3) ?
C5 H5 . 0.9500 ?
C7 N4 . 1.320(3) ?
C4 H4 . 0.9500 ?
N4 H4B . 0.8800 ?
N4 H4A . 0.8800 ?

loop_
_geom_hbond_atom_site_label_D
_geom_hbond_atom_site_label_H
_geom_hbond_atom_site_label_A
_geom_hbond_site_symmetry_A
_geom_hbond_distance_DH
_geom_hbond_distance_HA
_geom_hbond_distance_DA
_geom_hbond_angle_DHA
_geom_hbond_publ_flag
O1W H1A O1 1_656 0.84 1.90 2.724(3) 164 y
O1W H1B S1 2_555 0.85 2.52 3.352(2) 164 y
N3 H3A O1 2_454 0.88 1.99 2.865(3) 175 y
N4 H4A N2 . 0.88 2.28 2.637(3) 104 y
